data_4319584
loop_
_publ_author_name
'Jiang Xia'
'Yan Xu'
'Shu-an Li'
'Wei-yin Sun'
'Kai-bei Yu'
'Wen-xia Tang'

_publ_section_title
;
 Carboxy Ester Hydrolysis Promoted by a Zinc(II)
 2-[Bis(2-aminoethyl)amino]ethanol Complex: A New Model for Indirect
 Activation on the Serine Nucleophile by Zinc(II) in Zinc Enzymes
;
_journal_name_full 'Inorganic Chemistry'
_journal_page_first 2394
_journal_page_last 2401
_journal_paper_doi 10.1021/ic000642n
_journal_volume 40
_journal_year 2001
_chemical_formula_sum 'C12 H32 Cl2 N6 O10 Zn2'
_chemical_formula_weight 622.08
_chemical_name_systematic
; 
 ? 
;
_space_group_IT_number 61
_symmetry_cell_setting orthorhombic
_symmetry_space_group_name_Hall '-P 2ac 2ab'
_symmetry_space_group_name_H-M 'P b c a'
_atom_sites_solution_hydrogens geom
_atom_sites_solution_primary direct
_atom_sites_solution_secondary difmap
_audit_creation_method SHELXL-97
_cell_angle_alpha 90.00
_cell_angle_beta 90.00
_cell_angle_gamma 90.00
_cell_formula_units_Z 8
_cell_length_a 14.657(2)
_cell_length_b 11.234(2)
_cell_length_c 28.677(5)
_cell_measurement_reflns_used 26
_cell_measurement_temperature 296(2)
_cell_measurement_theta_max 16.49
_cell_measurement_theta_min 3.12
_cell_volume 4721.9(13)
_computing_cell_refinement 'Siemens XSCANS'
_computing_data_collection 'Siemens XSCANS'
_computing_data_reduction 'Siemens SHELXTL'
_computing_molecular_graphics 'Siemens SHELXTL'
_computing_publication_material 'Siemens SHELXTL'
_computing_structure_refinement 'SHELXL-97 (Sheldrick, 1997)'
_computing_structure_solution 'SHELXS-97 (Sheldrick, 1990)'
_diffrn_ambient_temperature 296(2)
_diffrn_measured_fraction_theta_full 0.999
_diffrn_measured_fraction_theta_max 0.999
_diffrn_measurement_method '\w scans'
_diffrn_radiation_monochromator graphite
_diffrn_radiation_source 'normal-focus sealed tube'
_diffrn_radiation_type MoK\a
_diffrn_radiation_wavelength 0.71073
_diffrn_reflns_av_R_equivalents 0.0170
_diffrn_reflns_av_sigmaI/netI 0.0489
_diffrn_reflns_limit_h_max 18
_diffrn_reflns_limit_h_min 0
_diffrn_reflns_limit_k_max 14
_diffrn_reflns_limit_k_min 0
_diffrn_reflns_limit_l_max 1
_diffrn_reflns_limit_l_min -36
_diffrn_reflns_number 5884
_diffrn_reflns_theta_full 26.50
_diffrn_reflns_theta_max 26.50
_diffrn_reflns_theta_min 1.99
_diffrn_standards_decay_% 7.41
_diffrn_standards_interval_count 97
_diffrn_standards_number 3
_exptl_absorpt_coefficient_mu 2.317
_exptl_absorpt_correction_T_max 0.4651
_exptl_absorpt_correction_T_min 0.4301
_exptl_absorpt_correction_type empirical
_exptl_crystal_density_diffrn 1.750
_exptl_crystal_density_method 'not measured'
_exptl_crystal_F_000 2560
_exptl_crystal_size_max 0.48
_exptl_crystal_size_mid 0.44
_exptl_crystal_size_min 0.44
_refine_diff_density_max 0.656
_refine_diff_density_min -0.555
_refine_diff_density_rms 0.078
_refine_ls_extinction_coef 0.00240(14)
_refine_ls_extinction_expression Fc^*^=kFc[1+0.001xFc^2^\l^3^/sin(2\q)]^-1/4^
_refine_ls_extinction_method SHELXL
_refine_ls_goodness_of_fit_ref 0.907
_refine_ls_hydrogen_treatment constr
_refine_ls_matrix_type full
_refine_ls_number_parameters 290
_refine_ls_number_reflns 4892
_refine_ls_number_restraints 0
_refine_ls_restrained_S_all 0.907
_refine_ls_R_factor_all 0.0654
_refine_ls_R_factor_gt 0.0380
_refine_ls_shift/su_max 0.001
_refine_ls_shift/su_mean 0.000
_refine_ls_structure_factor_coef Fsqd
_refine_ls_weighting_details 'calc w=1/[\s^2^(Fo^2^)+(0.0557P)^2^+0.0000P] where P=(Fo^2^+2Fc^2^)/3'
_refine_ls_weighting_scheme calc
_refine_ls_wR_factor_gt 0.0916
_refine_ls_wR_factor_ref 0.0990
_reflns_number_gt 3275
_reflns_number_total 4892
_reflns_threshold_expression >2sigma(I)
_cod_data_source_file ic000642n_2.cif
_cod_data_source_block Zn2L2(ClO4)
_cod_depositor_comments
;
The following automatic conversions were performed:

'_symmetry_cell_setting' value 'Orthorhombic' changed to
'orthorhombic' according to the built-in table from CIF Core
dictionary named 'cif_core.dic' version 2.4.1 from 2010-06-29.

Automatic conversion script
Id: cif_fix_values 1646 2011-03-28 12:23:43Z adriana 
;
_cod_database_code 4319584

loop_
_symmetry_equiv_pos_as_xyz
'x, y, z'
'-x+1/2, -y, z+1/2'
'-x, y+1/2, -z+1/2'
'x+1/2, -y+1/2, -z'
'-x, -y, -z'
'x-1/2, y, -z-1/2'
'x, -y-1/2, z-1/2'
'-x-1/2, y-1/2, z'

loop_
_atom_site_label
_atom_site_type_symbol
_atom_site_fract_x
_atom_site_fract_y
_atom_site_fract_z
_atom_site_U_iso_or_equiv
_atom_site_adp_type
_atom_site_occupancy
_atom_site_symmetry_multiplicity
_atom_site_calc_flag
_atom_site_refinement_flags
_atom_site_disorder_assembly
_atom_site_disorder_group
Zn1 Zn 0.08381(3) 0.57377(4) 0.358598(14) 0.03011(13) Uani 1 1 d . . .
Zn2 Zn -0.03015(3) 0.41003(4) 0.415031(14) 0.03005(13) Uani 1 1 d . . .
Cl1 Cl 0.24257(8) -0.00294(11) 0.49290(4) 0.0535(3) Uani 1 1 d . . .
Cl2 Cl -0.21196(9) 0.52128(13) 0.26348(4) 0.0610(3) Uani 1 1 d . . .
O1 O -0.00580(17) 0.5855(2) 0.41197(9) 0.0332(6) Uani 1 1 d . . .
O2 O 0.07927(17) 0.4010(2) 0.37247(9) 0.0340(6) Uani 1 1 d . . .
O3 O 0.1983(3) 0.0421(4) 0.53325(13) 0.0954(13) Uani 1 1 d . . .
O4 O 0.1831(3) 0.0038(4) 0.45457(13) 0.0881(13) Uani 1 1 d . . .
O5 O 0.3212(3) 0.0580(6) 0.48228(19) 0.167(3) Uani 1 1 d . . .
O6 O 0.2634(4) -0.1230(5) 0.5012(2) 0.159(3) Uani 1 1 d . . .
O7 O -0.1409(3) 0.4481(4) 0.27976(18) 0.1131(16) Uani 1 1 d . . .
O8 O -0.1870(6) 0.5820(7) 0.2260(2) 0.213(4) Uani 1 1 d . . .
O9 O -0.2808(5) 0.4556(7) 0.2503(4) 0.297(7) Uani 1 1 d . . .
O10 O -0.2348(7) 0.5919(8) 0.2967(2) 0.255(5) Uani 1 1 d . . .
N1 N 0.0470(2) 0.7669(3) 0.35194(11) 0.0417(8) Uani 1 1 d . . .
N2 N 0.2109(2) 0.6403(3) 0.37160(11) 0.0407(8) Uani 1 1 d . . .
H2A H 0.2390 0.5966 0.3937 0.049 Uiso 1 1 calc R . .
H2B H 0.2450 0.6383 0.3455 0.049 Uiso 1 1 calc R . .
N3 N 0.0482(2) 0.5754(3) 0.28811(11) 0.0468(9) Uani 1 1 d . . .
H3A H 0.0883 0.5315 0.2717 0.056 Uiso 1 1 calc R . .
H3B H -0.0076 0.5434 0.2844 0.056 Uiso 1 1 calc R . .
N4 N -0.0342(2) 0.2151(3) 0.39641(12) 0.0403(8) Uani 1 1 d . . .
N5 N -0.1636(2) 0.4003(3) 0.39101(12) 0.0453(9) Uani 1 1 d . . .
H5A H -0.2003 0.4424 0.4100 0.054 Uiso 1 1 calc R . .
H5B H -0.1670 0.4321 0.3623 0.054 Uiso 1 1 calc R . .
N6 N 0.0012(3) 0.3458(3) 0.47979(12) 0.0529(10) Uani 1 1 d . . .
H6A H 0.0454 0.3903 0.4929 0.064 Uiso 1 1 calc R . .
H6B H -0.0483 0.3483 0.4983 0.064 Uiso 1 1 calc R . .
C1 C -0.0149(3) 0.7913(3) 0.39136(15) 0.0464(11) Uani 1 1 d . . .
H1A H -0.0567 0.8549 0.3831 0.056 Uiso 1 1 calc R . .
H1B H 0.0202 0.8169 0.4182 0.056 Uiso 1 1 calc R . .
C2 C -0.0687(3) 0.6790(3) 0.40350(14) 0.0398(10) Uani 1 1 d . . .
H2A H -0.1058 0.6927 0.4310 0.048 Uiso 1 1 calc R . .
H2B H -0.1089 0.6578 0.3779 0.048 Uiso 1 1 calc R . .
C3 C 0.1349(3) 0.8300(4) 0.35598(16) 0.0513(11) Uani 1 1 d . . .
H3A H 0.1244 0.9095 0.3680 0.062 Uiso 1 1 calc R . .
H3B H 0.1623 0.8374 0.3253 0.062 Uiso 1 1 calc R . .
C4 C 0.1995(3) 0.7650(4) 0.38783(15) 0.0474(11) Uani 1 1 d . . .
H4A H 0.2582 0.8049 0.3880 0.057 Uiso 1 1 calc R . .
H4B H 0.1757 0.7654 0.4194 0.057 Uiso 1 1 calc R . .
C5 C 0.0039(3) 0.7794(4) 0.30616(16) 0.0596(13) Uani 1 1 d . . .
H5A H 0.0088 0.8614 0.2958 0.072 Uiso 1 1 calc R . .
H5B H -0.0604 0.7599 0.3086 0.072 Uiso 1 1 calc R . .
C6 C 0.0484(4) 0.6985(4) 0.27073(15) 0.0649(14) Uani 1 1 d . . .
H6A H 0.0153 0.7027 0.2415 0.078 Uiso 1 1 calc R . .
H6B H 0.1106 0.7243 0.2652 0.078 Uiso 1 1 calc R . .
C7 C 0.0455(3) 0.1939(3) 0.36631(14) 0.0416(10) Uani 1 1 d . . .
H7A H 0.0318 0.1313 0.3441 0.050 Uiso 1 1 calc R . .
H7B H 0.0968 0.1682 0.3852 0.050 Uiso 1 1 calc R . .
C8 C 0.0704(3) 0.3079(3) 0.34034(14) 0.0399(9) Uani 1 1 d . . .
H8A H 0.1273 0.2970 0.3237 0.048 Uiso 1 1 calc R . .
H8B H 0.0232 0.3270 0.3178 0.048 Uiso 1 1 calc R . .
C9 C -0.1203(3) 0.1953(4) 0.37136(18) 0.0588(13) Uani 1 1 d . . .
H9A H -0.1389 0.1130 0.3751 0.071 Uiso 1 1 calc R . .
H9B H -0.1112 0.2102 0.3384 0.071 Uiso 1 1 calc R . .
C10 C -0.1943(3) 0.2760(5) 0.38952(18) 0.0639(14) Uani 1 1 d . . .
H10A H -0.2475 0.2698 0.3696 0.077 Uiso 1 1 calc R . .
H10B H -0.2117 0.2508 0.4206 0.077 Uiso 1 1 calc R . .
C11 C -0.0291(3) 0.1547(4) 0.44132(16) 0.0529(12) Uani 1 1 d . . .
H11A H -0.0062 0.0745 0.4369 0.064 Uiso 1 1 calc R . .
H11B H -0.0897 0.1492 0.4548 0.064 Uiso 1 1 calc R . .
C12 C 0.0327(4) 0.2210(4) 0.47421(14) 0.0559(13) Uani 1 1 d . . .
H12A H 0.0331 0.1817 0.5043 0.067 Uiso 1 1 calc R . .
H12B H 0.0946 0.2205 0.4621 0.067 Uiso 1 1 calc R . .

loop_
_atom_site_aniso_label
_atom_site_aniso_U_11
_atom_site_aniso_U_22
_atom_site_aniso_U_33
_atom_site_aniso_U_23
_atom_site_aniso_U_13
_atom_site_aniso_U_12
Zn1 0.0297(2) 0.0316(2) 0.0290(2) 0.00162(18) 0.00040(18) -0.00142(19)
Zn2 0.0294(2) 0.0319(2) 0.0289(2) -0.00049(19) 0.00209(18) -0.00131(19)
Cl1 0.0465(6) 0.0688(8) 0.0452(6) 0.0061(6) -0.0049(5) -0.0030(6)
Cl2 0.0565(7) 0.0760(8) 0.0505(7) -0.0070(6) -0.0106(6) 0.0133(7)
O1 0.0313(13) 0.0318(13) 0.0364(14) 0.0031(12) 0.0020(11) 0.0062(11)
O2 0.0356(14) 0.0307(13) 0.0356(13) -0.0046(11) 0.0059(12) -0.0035(12)
O3 0.079(3) 0.147(4) 0.060(2) -0.023(2) 0.001(2) -0.012(3)
O4 0.087(3) 0.109(3) 0.069(2) -0.018(2) -0.029(2) 0.023(3)
O5 0.100(4) 0.276(8) 0.125(4) 0.020(5) 0.013(3) -0.104(4)
O6 0.211(6) 0.121(4) 0.143(5) 0.057(4) 0.000(4) 0.082(4)
O7 0.074(3) 0.135(4) 0.131(4) 0.039(3) -0.018(3) 0.026(3)
O8 0.291(10) 0.238(8) 0.109(4) 0.101(5) 0.025(6) 0.043(7)
O9 0.134(6) 0.174(7) 0.585(19) 0.073(9) -0.203(9) -0.045(5)
O10 0.347(12) 0.291(9) 0.126(5) -0.078(6) 0.015(6) 0.185(9)
N1 0.048(2) 0.0376(18) 0.0393(19) 0.0090(15) 0.0021(16) 0.0088(16)
N2 0.0374(18) 0.0413(19) 0.0436(19) 0.0025(16) -0.0026(16) -0.0057(16)
N3 0.050(2) 0.059(2) 0.0309(18) -0.0014(17) -0.0029(16) -0.0027(18)
N4 0.0355(18) 0.0391(19) 0.0462(19) -0.0031(16) 0.0021(16) -0.0113(15)
N5 0.0328(18) 0.061(2) 0.042(2) -0.0004(18) -0.0008(15) -0.0006(17)
N6 0.080(3) 0.043(2) 0.0366(19) 0.0014(16) 0.0009(19) 0.018(2)
C1 0.055(3) 0.032(2) 0.052(3) -0.0003(19) 0.005(2) 0.014(2)
C2 0.037(2) 0.041(2) 0.042(2) -0.0001(18) -0.0006(18) 0.0114(18)
C3 0.062(3) 0.033(2) 0.059(3) 0.006(2) 0.008(2) -0.008(2)
C4 0.045(2) 0.047(3) 0.050(3) -0.004(2) 0.002(2) -0.015(2)
C5 0.071(3) 0.057(3) 0.051(3) 0.019(2) -0.009(3) 0.013(2)
C6 0.085(4) 0.076(3) 0.034(2) 0.018(2) -0.003(2) 0.010(3)
C7 0.049(2) 0.037(2) 0.039(2) -0.0096(18) 0.006(2) -0.0011(19)
C8 0.047(2) 0.036(2) 0.037(2) -0.0061(17) 0.0077(19) 0.0000(19)
C9 0.046(3) 0.060(3) 0.071(3) -0.019(3) -0.006(3) -0.016(2)
C10 0.036(2) 0.083(4) 0.073(3) -0.003(3) -0.003(2) -0.021(3)
C11 0.061(3) 0.038(2) 0.060(3) 0.009(2) 0.010(2) -0.005(2)
C12 0.089(4) 0.043(3) 0.036(2) 0.002(2) 0.000(2) 0.016(3)

loop_
_atom_type_symbol
_atom_type_description
_atom_type_scat_dispersion_real
_atom_type_scat_dispersion_imag
_atom_type_scat_source
C C 0.0033 0.0016 'International Tables Vol C Tables 4.2.6.8 and 6.1.1.4'
H H 0.0000 0.0000 'International Tables Vol C Tables 4.2.6.8 and 6.1.1.4'
N N 0.0061 0.0033 'International Tables Vol C Tables 4.2.6.8 and 6.1.1.4'
O O 0.0106 0.0060 'International Tables Vol C Tables 4.2.6.8 and 6.1.1.4'
Cl Cl 0.1484 0.1585 'International Tables Vol C Tables 4.2.6.8 and 6.1.1.4'
Zn Zn 0.2839 1.4301 'International Tables Vol C Tables 4.2.6.8 and 6.1.1.4'

loop_
_geom_angle_atom_site_label_1
_geom_angle_atom_site_label_2
_geom_angle_atom_site_label_3
_geom_angle
_geom_angle_site_symmetry_1
_geom_angle_site_symmetry_3
_geom_angle_publ_flag
O2 Zn1 O1 83.69(10) . . ?
O2 Zn1 N2 110.62(12) . . ?
O1 Zn1 N2 115.52(12) . . ?
O2 Zn1 N3 101.22(12) . . ?
O1 Zn1 N3 124.77(12) . . ?
N2 Zn1 N3 113.68(14) . . ?
O2 Zn1 N1 162.90(12) . . ?
O1 Zn1 N1 81.10(11) . . ?
N2 Zn1 N1 83.16(13) . . ?
N3 Zn1 N1 81.32(13) . . ?
O2 Zn1 Zn2 42.62(7) . . ?
O1 Zn1 Zn2 42.36(7) . . ?
N2 Zn1 Zn2 129.89(9) . . ?
N3 Zn1 Zn2 113.15(10) . . ?
N1 Zn1 Zn2 120.73(9) . . ?
O1 Zn2 O2 83.19(10) . . ?
O1 Zn2 N6 110.28(13) . . ?
O2 Zn2 N6 110.69(13) . . ?
O1 Zn2 N5 101.84(12) . . ?
O2 Zn2 N5 123.05(12) . . ?
N6 Zn2 N5 119.61(15) . . ?
O1 Zn2 N4 161.64(11) . . ?
O2 Zn2 N4 80.16(11) . . ?
N6 Zn2 N4 83.02(13) . . ?
N5 Zn2 N4 81.09(13) . . ?
O1 Zn2 Zn1 42.78(7) . . ?
O2 Zn2 Zn1 41.70(7) . . ?
N6 Zn2 Zn1 126.03(12) . . ?
N5 Zn2 Zn1 112.48(10) . . ?
N4 Zn2 Zn1 119.22(9) . . ?
O5 Cl1 O6 109.5(4) . . ?
O5 Cl1 O4 108.7(3) . . ?
O6 Cl1 O4 108.7(3) . . ?
O5 Cl1 O3 112.7(3) . . ?
O6 Cl1 O3 107.6(3) . . ?
O4 Cl1 O3 109.6(2) . . ?
O10 Cl2 O9 111.3(7) . . ?
O10 Cl2 O8 110.8(6) . . ?
O9 Cl2 O8 105.6(6) . . ?
O10 Cl2 O7 107.9(4) . . ?
O9 Cl2 O7 109.7(4) . . ?
O8 Cl2 O7 111.4(4) . . ?
C2 O1 Zn2 128.3(2) . . ?
C2 O1 Zn1 109.9(2) . . ?
Zn2 O1 Zn1 94.86(10) . . ?
C8 O2 Zn1 127.1(2) . . ?
C8 O2 Zn2 111.2(2) . . ?
Zn1 O2 Zn2 95.68(10) . . ?
C5 N1 C3 113.7(3) . . ?
C5 N1 C1 113.8(3) . . ?
C3 N1 C1 112.8(3) . . ?
C5 N1 Zn1 105.9(3) . . ?
C3 N1 Zn1 104.4(2) . . ?
C1 N1 Zn1 105.2(2) . . ?
C4 N2 Zn1 107.4(2) . . ?
C6 N3 Zn1 109.6(3) . . ?
C11 N4 C9 114.0(3) . . ?
C11 N4 C7 113.7(3) . . ?
C9 N4 C7 111.8(3) . . ?
C11 N4 Zn2 104.0(2) . . ?
C9 N4 Zn2 106.6(3) . . ?
C7 N4 Zn2 106.0(2) . . ?
C10 N5 Zn2 110.4(3) . . ?
C12 N6 Zn2 107.8(2) . . ?
N1 C1 C2 109.8(3) . . ?
O1 C2 C1 108.3(3) . . ?
N1 C3 C4 111.4(3) . . ?
N2 C4 C3 109.8(3) . . ?
N1 C5 C6 111.0(4) . . ?
N3 C6 C5 109.7(4) . . ?
N4 C7 C8 109.8(3) . . ?
O2 C8 C7 109.2(3) . . ?
N4 C9 C10 111.0(4) . . ?
N5 C10 C9 111.2(4) . . ?
N4 C11 C12 110.7(3) . . ?
N6 C12 C11 110.3(4) . . ?

loop_
_geom_bond_atom_site_label_1
_geom_bond_atom_site_label_2
_geom_bond_distance
_geom_bond_site_symmetry_2
_geom_bond_publ_flag
Zn1 O2 1.982(2) . ?
Zn1 O1 2.021(2) . ?
Zn1 N2 2.042(3) . ?
Zn1 N3 2.088(3) . ?
Zn1 N1 2.244(3) . ?
Zn1 Zn2 2.9652(6) . ?
Zn2 O1 2.005(2) . ?
Zn2 O2 2.018(2) . ?
Zn2 N6 2.044(3) . ?
Zn2 N5 2.077(3) . ?
Zn2 N4 2.255(3) . ?
Cl1 O5 1.375(5) . ?
Cl1 O6 1.403(5) . ?
Cl1 O4 1.405(4) . ?
Cl1 O3 1.420(4) . ?
Cl2 O10 1.284(6) . ?
Cl2 O9 1.306(6) . ?
Cl2 O8 1.324(6) . ?
Cl2 O7 1.406(4) . ?
O1 C2 1.419(4) . ?
O2 C8 1.400(4) . ?
N1 C5 1.464(5) . ?
N1 C3 1.474(5) . ?
N1 C1 1.476(5) . ?
N2 C4 1.486(5) . ?
N3 C6 1.470(5) . ?
N4 C11 1.458(5) . ?
N4 C9 1.468(5) . ?
N4 C7 1.473(5) . ?
N5 C10 1.467(5) . ?
N6 C12 1.485(5) . ?
C1 C2 1.529(6) . ?
C3 C4 1.504(6) . ?
C5 C6 1.511(6) . ?
C7 C8 1.526(5) . ?
C9 C10 1.507(6) . ?
C11 C12 1.505(6) . ?

loop_
_geom_torsion_atom_site_label_1
_geom_torsion_atom_site_label_2
_geom_torsion_atom_site_label_3
_geom_torsion_atom_site_label_4
_geom_torsion
_geom_torsion_site_symmetry_1
_geom_torsion_site_symmetry_2
_geom_torsion_site_symmetry_3
_geom_torsion_site_symmetry_4
_geom_torsion_publ_flag
O2 Zn1 Zn2 O1 161.90(15) . . . . ?
N2 Zn1 Zn2 O1 85.23(16) . . . . ?
N3 Zn1 Zn2 O1 -116.84(15) . . . . ?
N1 Zn1 Zn2 O1 -23.22(15) . . . . ?
O1 Zn1 Zn2 O2 -161.90(15) . . . . ?
N2 Zn1 Zn2 O2 -76.68(16) . . . . ?
N3 Zn1 Zn2 O2 81.25(15) . . . . ?
N1 Zn1 Zn2 O2 174.88(15) . . . . ?
O2 Zn1 Zn2 N6 80.82(16) . . . . ?
O1 Zn1 Zn2 N6 -81.08(16) . . . . ?
N2 Zn1 Zn2 N6 4.14(17) . . . . ?
N3 Zn1 Zn2 N6 162.07(16) . . . . ?
N1 Zn1 Zn2 N6 -104.30(16) . . . . ?
O2 Zn1 Zn2 N5 -115.00(15) . . . . ?
O1 Zn1 Zn2 N5 83.09(15) . . . . ?
N2 Zn1 Zn2 N5 168.32(16) . . . . ?
N3 Zn1 Zn2 N5 -33.75(15) . . . . ?
N1 Zn1 Zn2 N5 59.87(15) . . . . ?
O2 Zn1 Zn2 N4 -22.75(15) . . . . ?
O1 Zn1 Zn2 N4 175.35(15) . . . . ?
N2 Zn1 Zn2 N4 -99.42(16) . . . . ?
N3 Zn1 Zn2 N4 58.50(15) . . . . ?
N1 Zn1 Zn2 N4 152.13(14) . . . . ?
O2 Zn2 O1 C2 132.2(3) . . . . ?
N6 Zn2 O1 C2 -118.2(3) . . . . ?
N5 Zn2 O1 C2 9.8(3) . . . . ?
N4 Zn2 O1 C2 107.2(4) . . . . ?
Zn1 Zn2 O1 C2 120.2(3) . . . . ?
O2 Zn2 O1 Zn1 12.01(10) . . . . ?
N6 Zn2 O1 Zn1 121.60(14) . . . . ?
N5 Zn2 O1 Zn1 -110.41(12) . . . . ?
N4 Zn2 O1 Zn1 -13.0(4) . . . . ?
O2 Zn1 O1 C2 -146.0(2) . . . . ?
N2 Zn1 O1 C2 104.1(2) . . . . ?
N3 Zn1 O1 C2 -46.7(3) . . . . ?
N1 Zn1 O1 C2 26.1(2) . . . . ?
Zn2 Zn1 O1 C2 -133.8(3) . . . . ?
O2 Zn1 O1 Zn2 -12.22(10) . . . . ?
N2 Zn1 O1 Zn2 -122.08(12) . . . . ?
N3 Zn1 O1 Zn2 87.08(15) . . . . ?
N1 Zn1 O1 Zn2 159.94(13) . . . . ?
O1 Zn1 O2 C8 134.2(3) . . . . ?
N2 Zn1 O2 C8 -110.9(3) . . . . ?
N3 Zn1 O2 C8 9.9(3) . . . . ?
N1 Zn1 O2 C8 106.9(4) . . . . ?
Zn2 Zn1 O2 C8 122.0(3) . . . . ?
O1 Zn1 O2 Zn2 12.16(10) . . . . ?
N2 Zn1 O2 Zn2 127.08(12) . . . . ?
N3 Zn1 O2 Zn2 -112.11(12) . . . . ?
N1 Zn1 O2 Zn2 -15.1(4) . . . . ?
O1 Zn2 O2 C8 -145.7(2) . . . . ?
N6 Zn2 O2 C8 105.1(3) . . . . ?
N5 Zn2 O2 C8 -46.0(3) . . . . ?
N4 Zn2 O2 C8 26.5(2) . . . . ?
Zn1 Zn2 O2 C8 -133.5(3) . . . . ?
O1 Zn2 O2 Zn1 -12.27(10) . . . . ?
N6 Zn2 O2 Zn1 -121.41(14) . . . . ?
N5 Zn2 O2 Zn1 87.45(15) . . . . ?
N4 Zn2 O2 Zn1 159.97(13) . . . . ?
O2 Zn1 N1 C5 -89.7(5) . . . . ?
O1 Zn1 N1 C5 -117.2(3) . . . . ?
N2 Zn1 N1 C5 125.6(3) . . . . ?
N3 Zn1 N1 C5 10.3(3) . . . . ?
Zn2 Zn1 N1 C5 -101.6(3) . . . . ?
O2 Zn1 N1 C3 150.0(4) . . . . ?
O1 Zn1 N1 C3 122.6(3) . . . . ?
N2 Zn1 N1 C3 5.3(3) . . . . ?
N3 Zn1 N1 C3 -110.0(3) . . . . ?
Zn2 Zn1 N1 C3 138.2(2) . . . . ?
O2 Zn1 N1 C1 31.1(5) . . . . ?
O1 Zn1 N1 C1 3.6(3) . . . . ?
N2 Zn1 N1 C1 -113.7(3) . . . . ?
N3 Zn1 N1 C1 131.0(3) . . . . ?
Zn2 Zn1 N1 C1 19.2(3) . . . . ?
O2 Zn1 N2 C4 -147.3(2) . . . . ?
O1 Zn1 N2 C4 -54.4(3) . . . . ?
N3 Zn1 N2 C4 99.6(3) . . . . ?
N1 Zn1 N2 C4 22.3(2) . . . . ?
Zn2 Zn1 N2 C4 -102.5(2) . . . . ?
O2 Zn1 N3 C6 -179.6(3) . . . . ?
O1 Zn1 N3 C6 90.3(3) . . . . ?
N2 Zn1 N3 C6 -61.0(3) . . . . ?
N1 Zn1 N3 C6 17.6(3) . . . . ?
Zn2 Zn1 N3 C6 137.4(3) . . . . ?
O1 Zn2 N4 C11 147.5(3) . . . . ?
O2 Zn2 N4 C11 122.3(3) . . . . ?
N6 Zn2 N4 C11 9.8(3) . . . . ?
N5 Zn2 N4 C11 -111.7(3) . . . . ?
Zn1 Zn2 N4 C11 137.5(2) . . . . ?
O1 Zn2 N4 C9 -91.7(4) . . . . ?
O2 Zn2 N4 C9 -116.9(3) . . . . ?
N6 Zn2 N4 C9 130.6(3) . . . . ?
N5 Zn2 N4 C9 9.0(3) . . . . ?
Zn1 Zn2 N4 C9 -101.8(3) . . . . ?
O1 Zn2 N4 C7 27.4(5) . . . . ?
O2 Zn2 N4 C7 2.2(2) . . . . ?
N6 Zn2 N4 C7 -110.3(3) . . . . ?
N5 Zn2 N4 C7 128.2(3) . . . . ?
Zn1 Zn2 N4 C7 17.4(3) . . . . ?
O1 Zn2 N5 C10 178.7(3) . . . . ?
O2 Zn2 N5 C10 89.1(3) . . . . ?
N6 Zn2 N5 C10 -59.6(3) . . . . ?
N4 Zn2 N5 C10 17.1(3) . . . . ?
Zn1 Zn2 N5 C10 135.1(3) . . . . ?
O1 Zn2 N6 C12 -148.6(3) . . . . ?
O2 Zn2 N6 C12 -58.3(3) . . . . ?
N5 Zn2 N6 C12 94.0(3) . . . . ?
N4 Zn2 N6 C12 18.4(3) . . . . ?
Zn1 Zn2 N6 C12 -102.9(3) . . . . ?
C5 N1 C1 C2 84.9(4) . . . . ?
C3 N1 C1 C2 -143.6(3) . . . . ?
Zn1 N1 C1 C2 -30.5(4) . . . . ?
Zn2 O1 C2 C1 -164.7(2) . . . . ?
Zn1 O1 C2 C1 -51.0(3) . . . . ?
N1 C1 C2 O1 55.0(4) . . . . ?
C5 N1 C3 C4 -147.2(4) . . . . ?
C1 N1 C3 C4 81.4(4) . . . . ?
Zn1 N1 C3 C4 -32.3(4) . . . . ?
Zn1 N2 C4 C3 -47.3(4) . . . . ?
N1 C3 C4 N2 55.0(5) . . . . ?
C3 N1 C5 C6 77.9(5) . . . . ?
C1 N1 C5 C6 -151.1(4) . . . . ?
Zn1 N1 C5 C6 -36.1(4) . . . . ?
Zn1 N3 C6 C5 -42.7(5) . . . . ?
N1 C5 C6 N3 54.2(5) . . . . ?
C11 N4 C7 C8 -141.4(3) . . . . ?
C9 N4 C7 C8 87.9(4) . . . . ?
Zn2 N4 C7 C8 -27.9(4) . . . . ?
Zn1 O2 C8 C7 -165.6(2) . . . . ?
Zn2 O2 C8 C7 -50.4(4) . . . . ?
N4 C7 C8 O2 52.2(4) . . . . ?
C11 N4 C9 C10 81.0(5) . . . . ?
C7 N4 C9 C10 -148.4(4) . . . . ?
Zn2 N4 C9 C10 -33.1(4) . . . . ?
Zn2 N5 C10 C9 -41.2(5) . . . . ?
N4 C9 C10 N5 50.7(6) . . . . ?
C9 N4 C11 C12 -152.0(4) . . . . ?
C7 N4 C11 C12 78.4(4) . . . . ?
Zn2 N4 C11 C12 -36.4(4) . . . . ?
Zn2 N6 C12 C11 -44.6(4) . . . . ?
N4 C11 C12 N6 56.6(5) . . . . ?
